data_7243919
loop_
_publ_author_name
'Korenev, Vladimir S.'
'Dorovatovskii, Pavel V.'
'Lazarenko, Vladimir A.'
'Abramov, Pavel A.'
'Sokolov, Maxim N.'

_publ_section_title
;
 Structural features of selenate based {Mo132} keplerate capsules
;
_journal_issue 2
_journal_name_full CrystEngComm
_journal_page_first 321
_journal_page_last 329
_journal_paper_doi 10.1039/D1CE01121A
_journal_volume 24
_journal_year 2022
_chemical_formula_sum 'Mo132 N25.8 O628.56 Se30'
_chemical_formula_weight 25451.30
_space_group_crystal_system trigonal
_space_group_IT_number 148
_space_group_name_Hall '-R 3'
_space_group_name_H-M_alt 'R -3 :H'
_atom_sites_solution_primary direct
_atom_sites_solution_secondary difmap
_audit_creation_method SHELXL-2017/1
_cell_angle_alpha 90
_cell_angle_beta 90
_cell_angle_gamma 120
_cell_formula_units_Z 3
_cell_length_a 32.7739(5)
_cell_length_b 32.7739(5)
_cell_length_c 73.5789(11)
_cell_measurement_reflns_used 29572
_cell_measurement_temperature 130(2)
_cell_measurement_theta_max 29.2580
_cell_measurement_theta_min 3.4940
_cell_volume 68444.8(18)
_computing_cell_refinement 'CrysAlisPro 1.171.38.41 (Rigaku OD, 2015)'
_computing_data_collection 'CrysAlisPro 1.171.38.41 (Rigaku OD, 2015)'
_computing_data_reduction 'CrysAlisPro 1.171.38.41 (Rigaku OD, 2015)'
_computing_molecular_graphics 'ShelXle (H\"ubschle, 2011)'
_computing_publication_material 'CIFTAB-2014 (Sheldrick, 2014)'
_computing_structure_refinement 'SHELXL-2014 (Sheldrick, 2014)'
_computing_structure_solution 'SHELXS-2014 (Sheldrick, 2014)'
_diffrn_ambient_temperature 130(2)
_diffrn_detector 'CCD plate'
_diffrn_detector_area_resol_mean 10.6168
_diffrn_detector_type AtlasS2
_diffrn_measured_fraction_theta_full 0.997
_diffrn_measured_fraction_theta_max 0.997
_diffrn_measurement_device 'four-circle diffractometer'
_diffrn_measurement_device_type 'New Xcalibur, AtlasS2'
_diffrn_measurement_method '\w scans'
_diffrn_radiation_monochromator graphite
_diffrn_radiation_probe x-ray
_diffrn_radiation_source 'fine-focus sealed tube'
_diffrn_radiation_type MoK\a
_diffrn_radiation_wavelength 0.71073
_diffrn_reflns_av_R_equivalents 0.0384
_diffrn_reflns_av_unetI/netI 0.0811
_diffrn_reflns_Laue_measured_fraction_full 0.997
_diffrn_reflns_Laue_measured_fraction_max 0.997
_diffrn_reflns_limit_h_max 36
_diffrn_reflns_limit_h_min -24
_diffrn_reflns_limit_k_max 39
_diffrn_reflns_limit_k_min -33
_diffrn_reflns_limit_l_max 88
_diffrn_reflns_limit_l_min -73
_diffrn_reflns_number 51926
_diffrn_reflns_point_group_measured_fraction_full 0.997
_diffrn_reflns_point_group_measured_fraction_max 0.997
_diffrn_reflns_theta_full 25.350
_diffrn_reflns_theta_max 25.350
_diffrn_reflns_theta_min 3.319
_diffrn_source 'sealed X-ray tube'
_exptl_absorpt_coefficient_mu 3.025
_exptl_absorpt_correction_T_max 1.00000
_exptl_absorpt_correction_T_min 0.96645
_exptl_absorpt_correction_type multi-scan
_exptl_absorpt_process_details
;
CrysAlisPro 1.171.38.41 (Rigaku Oxford Diffraction, 2015)
Empirical absorption correction using spherical harmonics,
implemented in SCALE3 ABSPACK scaling algorithm.
;
_exptl_crystal_colour black
_exptl_crystal_density_diffrn 1.852
_exptl_crystal_description block
_exptl_crystal_F_000 35319
_exptl_crystal_size_max 0.300
_exptl_crystal_size_mid 0.200
_exptl_crystal_size_min 0.200
_refine_diff_density_max 2.093
_refine_diff_density_min -3.353
_refine_diff_density_rms 0.302
_refine_ls_extinction_method none
_refine_ls_goodness_of_fit_ref 1.149
_refine_ls_hydrogen_treatment undef
_refine_ls_matrix_type full
_refine_ls_number_parameters 1288
_refine_ls_number_reflns 27808
_refine_ls_number_restraints 24
_refine_ls_restrained_S_all 1.150
_refine_ls_R_factor_all 0.1164
_refine_ls_R_factor_gt 0.0698
_refine_ls_shift/su_max 0.003
_refine_ls_shift/su_mean 0.000
_refine_ls_structure_factor_coef Fsqd
_refine_ls_weighting_details 'w=1/[\s^2^(Fo^2^)+(0.1345P)^2^+512.9554P] where P=(Fo^2^+2Fc^2^)/3'
_refine_ls_weighting_scheme calc
_refine_ls_wR_factor_gt 0.2187
_refine_ls_wR_factor_ref 0.2442
_reflns_Friedel_coverage 0.000
_reflns_number_gt 18484
_reflns_number_total 27808
_reflns_threshold_expression >2\s(I)
_cod_data_source_file d1ce01121a3.cif
_cod_data_source_block sm119_a
_cod_depositor_comments 'Adding full bibliography for 7243919--7243920.cif.'
_cod_original_cell_volume 68445(2)
_cod_original_formula_sum 'Mo132 N25.80 O628.56 Se30'
_cod_database_code 7243919
_shelx_shelxl_version_number 2017/1
_shelx_space_group_comment
;
The symmetry employed for this shelxl refinement is uniquely defined
by the following loop, which should always be used as a source of
symmetry information in preference to the above space-group names.
They are only intended as comments.
;
_shelx_estimated_absorpt_t_min 0.464
_shelx_estimated_absorpt_t_max 0.583

loop_
_space_group_symop_operation_xyz
'x, y, z'
'-y, x-y, z'
'-x+y, -x, z'
'x+2/3, y+1/3, z+1/3'
'-y+2/3, x-y+1/3, z+1/3'
'-x+y+2/3, -x+1/3, z+1/3'
'x+1/3, y+2/3, z+2/3'
'-y+1/3, x-y+2/3, z+2/3'
'-x+y+1/3, -x+2/3, z+2/3'
'-x, -y, -z'
'y, -x+y, -z'
'x-y, x, -z'
'-x+2/3, -y+1/3, -z+1/3'
'y+2/3, -x+y+1/3, -z+1/3'
'x-y+2/3, x+1/3, -z+1/3'
'-x+1/3, -y+2/3, -z+2/3'
'y+1/3, -x+y+2/3, -z+2/3'
'x-y+1/3, x+2/3, -z+2/3'

loop_
_atom_site_label
_atom_site_type_symbol
_atom_site_fract_x
_atom_site_fract_y
_atom_site_fract_z
_atom_site_U_iso_or_equiv
_atom_site_adp_type
_atom_site_occupancy
_atom_site_site_symmetry_order
_atom_site_calc_flag
_atom_site_refinement_flags_posn
_atom_site_refinement_flags_adp
_atom_site_refinement_flags_occupancy
_atom_site_disorder_assembly
_atom_site_disorder_group
O1 O 0.9256(3) 0.5818(3) 0.20303(10) 0.0163(17) Uani 1 1 d . . . . .
O2 O 0.8714(3) 0.5197(3) 0.18492(10) 0.0181(18) Uani 1 1 d . . . . .
O3 O 0.7366(3) 0.7317(3) 0.27993(10) 0.0175(18) Uani 1 1 d . . . . .
O4 O 0.7165(3) 0.7392(3) 0.30992(10) 0.0198(19) Uani 1 1 d . . . . .
O5 O 0.8928(3) 0.4613(3) 0.18465(11) 0.0174(18) Uani 1 1 d . . . . .
O6 O 0.7831(3) 0.7639(3) 0.32819(11) 0.0194(19) Uani 1 1 d . . . . .
O7 O 0.9802(3) 0.5621(3) 0.21426(11) 0.0204(19) Uani 1 1 d . . . . .
O8 O 0.9605(3) 0.4878(3) 0.20299(10) 0.0180(18) Uani 1 1 d . . . . .
O9 O 0.8784(3) 0.6303(3) 0.20205(11) 0.0227(19) Uani 1 1 d . . . . .
O10 O 0.9660(3) 0.5521(3) 0.17665(11) 0.0216(19) Uani 1 1 d . . . . .
O11 O 0.8130(3) 0.5555(3) 0.17976(12) 0.0229(19) Uani 1 1 d . . . . .
O12 O 0.9986(3) 0.7634(3) 0.31535(11) 0.023(2) Uani 1 1 d . . . . .
O13 O 0.9295(3) 0.7136(3) 0.24392(11) 0.027(2) Uani 1 1 d . . . . .
O14 O 0.7370(3) 0.7545(3) 0.35972(11) 0.023(2) Uani 1 1 d . . . . .
O15 O 0.9301(3) 0.7805(3) 0.30222(11) 0.023(2) Uani 1 1 d . . . . .
O16 O 0.7215(3) 0.5337(3) 0.17846(11) 0.0226(19) Uani 1 1 d . . . . .
O17 O 0.8158(3) 0.7251(3) 0.24480(11) 0.024(2) Uani 1 1 d . . . . .
O18 O 0.5828(3) 0.6222(3) 0.24406(11) 0.027(2) Uani 1 1 d . . . . .
O19 O 0.8310(3) 0.7796(3) 0.35991(11) 0.025(2) Uani 1 1 d . . . . .
O20 O 0.8793(3) 0.3731(3) 0.18007(11) 0.0226(19) Uani 1 1 d . . . . .
O21 O 0.9566(3) 0.6610(3) 0.22366(11) 0.0228(19) Uani 1 1 d . . . . .
O22 O 0.9603(3) 0.4050(3) 0.20206(12) 0.029(2) Uani 1 1 d . . . . .
O23 O 0.7202(3) 0.7005(3) 0.24525(12) 0.025(2) Uani 1 1 d . . . . .
O24 O 0.7894(3) 0.4669(3) 0.16641(12) 0.0231(19) Uani 1 1 d . . . . .
O25 O 0.8243(3) 0.7525(3) 0.39569(11) 0.024(2) Uani 1 1 d . . . . .
O26 O 0.4318(3) 0.4794(3) 0.23698(11) 0.0227(19) Uani 1 1 d . . . . .
O27 O 0.5209(3) 0.5453(3) 0.22340(11) 0.026(2) Uani 1 1 d . . . . .
O28 O 0.8486(3) 0.6814(3) 0.22201(11) 0.0225(19) Uani 1 1 d . . . . .
O29 O 0.8156(3) 0.3971(3) 0.16636(12) 0.026(2) Uani 1 1 d . . . . .
O30 O 1.0707(3) 0.8213(3) 0.34014(12) 0.026(2) Uani 1 1 d . . . . .
O31 O 0.9630(3) 0.4471(3) 0.16995(12) 0.028(2) Uani 1 1 d . . . . .
O32 O 0.7342(3) 0.8120(3) 0.33403(11) 0.024(2) Uani 1 1 d . . . . .
O33 O 0.7288(3) 0.7260(3) 0.39513(11) 0.026(2) Uani 1 1 d . . . . .
O34 O 0.7611(3) 0.6835(3) 0.30649(11) 0.024(2) Uani 1 1 d . . . . .
O35 O 0.9983(3) 0.8474(3) 0.32522(13) 0.028(2) Uani 1 1 d . . . . .
O36 O 0.8844(3) 0.4920(3) 0.22030(11) 0.025(2) Uani 1 1 d . . . . .
O37 O 0.8814(3) 0.4044(3) 0.21528(12) 0.031(2) Uani 1 1 d . . . . .
O38 O 0.4457(3) 0.5011(3) 0.20097(12) 0.027(2) Uani 1 1 d . . . . .
O39 O 0.7899(3) 0.7906(3) 0.25111(11) 0.025(2) Uani 1 1 d . . . . .
O40 O 0.8508(3) 0.6967(3) 0.29516(12) 0.027(2) Uani 1 1 d . . . . .
O41 O 0.8317(3) 0.5395(3) 0.21501(12) 0.031(2) Uani 1 1 d . . . . .
O42 O 0.7538(3) 0.6595(3) 0.26883(12) 0.028(2) Uani 1 1 d . . . . .
O43 O 0.8211(3) 0.7078(3) 0.33810(12) 0.027(2) Uani 1 1 d . . . . .
O44 O 0.8673(3) 0.8467(3) 0.33385(11) 0.026(2) Uani 1 1 d . . . . .
O45 O 0.9036(3) 0.8343(3) 0.28278(12) 0.027(2) Uani 1 1 d . . . . .
O46 O 0.8712(3) 0.4829(3) 0.15043(11) 0.026(2) Uani 1 1 d . . . . .
O47 O 0.8387(4) 0.6614(3) 0.25952(13) 0.037(2) Uani 1 1 d . . . . .
O48 O 0.9041(3) 0.6095(3) 0.16999(11) 0.028(2) Uani 1 1 d . . . . .
O49 O 0.7682(4) 0.5265(3) 0.14651(11) 0.030(2) Uani 1 1 d . . . . .
O50 O 0.9044(3) 0.7792(3) 0.22953(11) 0.028(2) Uani 1 1 d . . . . .
O51 O 0.5779(3) 0.6303(3) 0.20540(12) 0.028(2) Uani 1 1 d . . . . .
O52 O 0.6623(3) 0.4992(3) 0.14672(11) 0.025(2) Uani 1 1 d . . . . .
O53 O 0.9407(3) 0.7256(3) 0.20573(11) 0.027(2) Uani 1 1 d . . . . .
O54 O 0.7879(3) 0.7837(3) 0.42443(11) 0.027(2) Uani 1 1 d . . . . .
O55 O 0.7980(3) 0.8201(3) 0.38476(13) 0.032(2) Uani 1 1 d . . . . .
O56 O 0.7637(4) 0.6895(4) 0.36918(13) 0.041(3) Uani 1 1 d . . . . .
O57 O 0.8693(4) 0.6169(4) 0.23921(12) 0.037(2) Uani 1 1 d . . . . .
O58 O 0.7456(4) 0.4736(4) 0.19708(13) 0.038(2) Uani 1 1 d . . . . .
O59 O 0.6564(4) 0.6135(4) 0.25969(14) 0.044(3) Uani 1 1 d . . . . .
O60 O 0.9050(4) 0.7089(4) 0.32659(15) 0.042(3) Uani 1 1 d . . . . .
O61 O 0.6006(6) 0.5310(6) 0.2744(2) 0.097(5) Uani 1 1 d . U . . .
O62 O 0.7833(5) 0.5687(5) 0.2542(2) 0.086(5) Uani 1 1 d . U . . .
O63 O 0.8304(13) 0.6965(12) 0.1864(4) 0.079(10) Uiso 0.5 1 d . . P . .
O64 O 0.7063(6) 0.4790(6) 0.22817(19) 0.088(5) Uani 1 1 d . U . . .
O65 O 0.7573(6) 0.6256(6) 0.1672(2) 0.074(5) Uiso 0.8 1 d . . P . .
O66 O 0.6723(6) 0.8372(6) 0.3141(3) 0.110(6) Uani 1 1 d . . . . .
O67 O 0.6695(7) 0.5410(7) 0.2533(3) 0.119(6) Uani 1 1 d . U . . .
O68 O 1.0979(7) 0.9183(7) 0.3230(3) 0.036(5) Uiso 0.5 1 d . . P . .
O69 O 0.8446(3) 0.7724(3) 0.30956(11) 0.0215(19) Uani 1 1 d . . . . .
O70 O 0.8165(3) 0.7528(3) 0.27997(10) 0.0170(18) Uani 1 1 d . . . . .
O71 O 0.9061(3) 0.7903(3) 0.33726(11) 0.0217(19) Uani 1 1 d . . . . .
O72 O 0.8949(3) 0.7563(3) 0.26644(11) 0.0216(19) Uani 1 1 d . . . . .
O73 O 0.6569(3) 0.7251(3) 0.33775(10) 0.0197(19) Uani 1 1 d . . . . .
O74 O 1.0225(3) 0.6368(3) 0.23706(11) 0.0215(19) Uani 1 1 d . . . . .
O75 O 0.6476(3) 0.6908(3) 0.26663(10) 0.022(2) Uani 1 1 d . . . . .
O76 O 0.6232(3) 0.7000(3) 0.30275(11) 0.0212(19) Uani 1 1 d . . . . .
O77 O 0.7976(3) 0.8173(3) 0.29683(11) 0.0214(19) Uani 1 1 d . . . . .
O78 O 0.9735(3) 0.7732(3) 0.35101(11) 0.024(2) Uani 1 1 d . . . . .
O79 O 0.6966(3) 0.4438(3) 0.16413(13) 0.025(2) Uani 1 1 d . . . . .
O80 O 0.6571(3) 0.6315(3) 0.22222(12) 0.025(2) Uani 1 1 d . . . . .
O81 O 0.6496(3) 0.7131(3) 0.22982(12) 0.027(2) Uani 1 1 d . . . . .
O82 O 0.9269(3) 0.5768(3) 0.24119(12) 0.032(2) Uani 1 1 d . . . . .
O83 O 0.5071(3) 0.4652(3) 0.24097(11) 0.026(2) Uani 1 1 d . . . . .
O84 O 1.0193(3) 0.6550(3) 0.20112(11) 0.026(2) Uani 1 1 d . . . . .
O85 O 0.7065(3) 0.6773(3) 0.33780(13) 0.032(2) Uani 1 1 d . . . . .
O86 O 0.6647(3) 0.6476(3) 0.29545(12) 0.029(2) Uani 1 1 d . . . . .
O87 O 0.6840(3) 0.7775(3) 0.28320(12) 0.026(2) Uani 1 1 d . . . . .
O88 O 0.8030(3) 0.4322(3) 0.19845(12) 0.030(2) Uani 1 1 d . . . . .
O89 O 0.7543(4) 0.6580(4) 0.40200(13) 0.038(2) Uani 1 1 d . . . . .
O90 O 0.9649(4) 0.6870(4) 0.34012(15) 0.043(3) Uani 1 1 d . . . . .
O91 O 0.5975(4) 0.5452(4) 0.23931(13) 0.044(3) Uani 1 1 d . . . . .
O92 O 0.6575(4) 0.4513(4) 0.19736(13) 0.038(3) Uani 1 1 d . . . . .
O93 O 0.8594(7) 0.6010(6) 0.27457(18) 0.095(6) Uani 1 1 d . . . . .
O94 O 0.6836(5) 0.3975(5) 0.2143(2) 0.090(5) Uani 1 1 d . . . . .
O95 O 0.7881(7) 0.6254(6) 0.3765(2) 0.103(6) Uani 1 1 d . . . . .
O96 O 0.6978(6) 0.6022(5) 0.3760(2) 0.095(6) Uani 1 1 d . . . . .
O97 O 0.8756(5) 0.6371(6) 0.3495(2) 0.092(5) Uani 1 1 d . . . . .
O98 O 0.8992(6) 0.6291(6) 0.3165(2) 0.095(5) Uani 1 1 d . . . . .
O99 O 0.5932(7) 0.8004(8) 0.2928(3) 0.057(5) Uiso 0.6 1 d . . P . .
O101 O 0.666667 0.333333 0.333333 0.095(19) Uiso 0.66 6 d S . P . .
O102 O 1.0477(12) 0.7631(12) 0.1995(4) 0.068(9) Uiso 0.4 1 d . . P . .
O104 O 0.9068(11) 0.9527(11) 0.3024(4) 0.053(8) Uiso 0.4 1 d . . P . .
O105 O 0.9016(12) 0.9010(12) 0.3738(4) 0.062(9) Uiso 0.4 1 d . . P . .
O106 O 0.8078(12) 0.4784(12) 0.1160(4) 0.062(9) Uiso 0.4 1 d . . P . .
O107 O 1.0871(13) 0.9191(13) 0.3587(4) 0.070(10) Uiso 0.4 1 d . . P . .
O108 O 0.8036(13) 0.7651(13) 0.2065(5) 0.046(9) Uiso 0.3 1 d . . P . .
O109 O 0.9237(12) 0.4454(11) 0.1318(4) 0.061(8) Uiso 0.4 1 d . . P . .
O110 O 0.9690(12) 0.9119(12) 0.3475(4) 0.064(9) Uiso 0.4 1 d . . P . .
O111 O 0.5005(13) 0.5721(13) 0.1729(5) 0.072(10) Uiso 0.4 1 d . . P . .
O113 O 0.9781(13) 0.8702(13) 0.2186(5) 0.073(10) Uiso 0.4 1 d . . P . .
O114 O 1.0042(13) 0.8606(13) 0.3697(5) 0.073(10) Uiso 0.4 1 d . . P . .
O115 O 0.3413(13) 0.4604(13) 0.1987(5) 0.046(9) Uiso 0.3 1 d . . P . .
O119 O 0.6789(15) 0.6497(14) 0.1846(5) 0.054(10) Uiso 0.3 1 d . . P . .
O120 O 0.8173(9) 0.7029(9) 0.1904(3) 0.043(6) Uiso 0.5 1 d . . P . .
O121 O 0.3672(16) 0.4484(16) 0.1737(6) 0.066(12) Uiso 0.3 1 d . . P . .
O122 O 0.618(2) 0.737(2) 0.1942(7) 0.074(16) Uiso 0.25 1 d . . P . .
O124 O 0.6310(14) 0.3438(14) 0.1593(5) 0.054(10) Uiso 0.3 1 d . . P . .
O129 O 0.667(2) 0.610(2) 0.1605(7) 0.070(15) Uiso 0.25 1 d . . P . .
O132 O 0.678(2) 0.389(2) 0.1342(8) 0.032(15) Uiso 0.15 1 d . . P . .
O133 O 0.7164(15) 0.8242(15) 0.2473(5) 0.075(12) Uiso 0.35 1 d . . P . .
O134 O 0.808(2) 0.883(2) 0.4174(8) 0.078(17) Uiso 0.25 1 d . . P . .
Se1 Se 0.83699(7) 0.61098(7) 0.25730(2) 0.0531(5) Uani 1 1 d . . . . .
Se2 Se 0.69798(7) 0.45037(7) 0.20985(3) 0.0540(5) Uani 1 1 d . . . . .
Se3 Se 0.75084(7) 0.64234(7) 0.38075(2) 0.0542(5) Uani 1 1 d . . . . .
Se4 Se 0.90989(7) 0.66400(7) 0.33336(3) 0.0608(5) Uani 1 1 d . . . . .
Se5 Se 0.63131(8) 0.55728(7) 0.25690(3) 0.0644(6) Uani 1 1 d . . . . .
Mo1 Mo 0.78211(4) 0.76163(4) 0.30068(2) 0.0164(2) Uani 1 1 d . . . . .
Mo2 Mo 0.66556(4) 0.48077(4) 0.16778(2) 0.0194(2) Uani 1 1 d . . . . .
Mo3 Mo 0.90883(4) 0.68320(4) 0.22071(2) 0.0185(2) Uani 1 1 d . . . . .
Mo4 Mo 0.78325(4) 0.76397(4) 0.38033(2) 0.0198(2) Uani 1 1 d . . . . .
Mo5 Mo 0.58966(4) 0.59933(4) 0.22063(2) 0.0201(3) Uani 1 1 d . . . . .
Mo6 Mo 0.83943(5) 0.45937(5) 0.16949(2) 0.0160(3) Uani 0.9 1 d . . P . .
Mo7 Mo 0.85128(5) 0.79044(6) 0.33674(2) 0.0157(3) Uani 0.9 1 d . . P . .
Mo8 Mo 0.77467(4) 0.73346(4) 0.41336(2) 0.0197(2) Uani 1 1 d . . . . .
Mo9 Mo 0.71998(4) 0.75525(6) 0.33689(2) 0.0166(3) Uani 0.9 1 d . . P . .
Mo10 Mo 0.77449(4) 0.73525(6) 0.25709(2) 0.0174(3) Uani 0.9 1 d . . P . .
Mo11 Mo 0.88516(4) 0.77785(6) 0.28746(2) 0.0169(3) Uani 0.9 1 d . . P . .
Mo12 Mo 0.47070(5) 0.48961(4) 0.21838(2) 0.0173(3) Uani 0.9 1 d . . P . .
Mo13 Mo 0.67233(4) 0.72214(5) 0.28761(2) 0.0182(3) Uani 0.9 1 d . . P . .
Mo14 Mo 0.92919(5) 0.42577(4) 0.18850(2) 0.0196(3) Uani 0.9 1 d . . P . .
Mo15 Mo 0.93201(4) 0.52684(4) 0.19485(2) 0.0167(2) Uani 1 1 d . . . . .
Mo16 Mo 0.87207(4) 0.58198(4) 0.18847(2) 0.0180(2) Uani 1 1 d . . . . .
Mo17 Mo 0.96288(4) 0.78873(4) 0.32674(2) 0.0176(2) Uani 1 1 d . . . . .
Mo18 Mo 0.75353(4) 0.50351(4) 0.16767(2) 0.0186(2) Uani 1 1 d . . . . .
Mo19 Mo 0.64892(4) 0.66786(4) 0.24105(2) 0.0199(2) Uani 1 1 d . . . . .
Mo20 Mo 1.02324(4) 0.76688(4) 0.33939(2) 0.0176(2) Uani 1 1 d . . . . .
Mo21 Mo 0.87936(4) 0.72808(4) 0.24087(2) 0.0191(2) Uani 1 1 d . . . . .
Mo22 Mo 0.98338(6) 0.62590(5) 0.21839(2) 0.0160(3) Uani 0.9 1 d . . P . .
Mo23 Mo 0.9153(4) 0.4186(4) 0.19607(15) 0.007(2) Uiso 0.1 1 d . . P . .
Mo24 Mo 0.7697(4) 0.7159(5) 0.25979(16) 0.012(3) Uiso 0.1 1 d . . P . .
Mo25 Mo 0.6688(4) 0.6994(4) 0.28939(14) 0.007(2) Uiso 0.1 1 d . . P . .
Mo26 Mo 0.7149(4) 0.7351(5) 0.33705(16) 0.011(3) Uiso 0.1 1 d . . P . .
Mo27 Mo 0.8447(4) 0.7707(5) 0.33705(17) 0.011(3) Uiso 0.1 1 d . . P . .
Mo28 Mo 0.8766(4) 0.7549(5) 0.28926(16) 0.014(3) Uiso 0.1 1 d . . P . .
Mo29 Mo 0.4805(4) 0.4848(4) 0.22423(16) 0.009(3) Uiso 0.1 1 d . . P . .
Mo30 Mo 0.9729(5) 0.6172(5) 0.22326(19) 0.009(4) Uiso 0.1 1 d . . P . .
Mo31 Mo 0.8300(5) 0.4522(5) 0.17585(19) 0.018(4) Uiso 0.1 1 d . . P . .
N1 N 0.6966(14) 0.5886(14) 0.2021(5) 0.034(9) Uiso 0.3 1 d . . P . .
N2 N 0.7668(18) 0.5825(18) 0.2140(6) 0.054(13) Uiso 0.3 1 d . . P . .
N3 N 0.7508(16) 0.6506(16) 0.2192(6) 0.045(11) Uiso 0.3 1 d . . P . .
N4 N 0.8789(18) 0.7181(18) 0.3714(6) 0.051(12) Uiso 0.3 1 d . . P . .
N5 N 0.8797(17) 0.7024(17) 0.3998(6) 0.051(12) Uiso 0.3 1 d . . P . .
N6 N 0.9688(17) 0.7529(17) 0.3897(6) 0.046(11) Uiso 0.3 1 d . . P . .
N7 N 0.9977(18) 0.6974(18) 0.2614(7) 0.020(11) Uiso 0.2 1 d . . P . .
N8 N 0.9760(15) 0.7432(15) 0.2775(5) 0.037(10) Uiso 0.3 1 d . . P . .
N9 N 0.9908(15) 0.6788(15) 0.2944(5) 0.036(10) Uiso 0.3 1 d . . P . .
N10 N 0.9527(9) 0.9103(9) 0.3109(3) 0.054(6) Uiso 0.6 1 d . . P . .
N11 N 0.7267(15) 0.9176(15) 0.2952(6) 0.040(10) Uiso 0.3 1 d . . P . .
N12 N 0.7137(13) 0.7487(13) 0.1957(5) 0.053(9) Uiso 0.4 1 d . . P . .
N13 N 0.8926(13) 0.8776(13) 0.2516(5) 0.050(9) Uiso 0.4 1 d . . P . .

loop_
_atom_site_aniso_label
_atom_site_aniso_U_11
_atom_site_aniso_U_22
_atom_site_aniso_U_33
_atom_site_aniso_U_23
_atom_site_aniso_U_13
_atom_site_aniso_U_12
O1 0.018(4) 0.017(4) 0.020(4) 0.001(3) -0.002(3) 0.013(4)
O2 0.028(5) 0.020(4) 0.015(4) -0.005(3) -0.004(4) 0.019(4)
O3 0.012(4) 0.021(5) 0.017(4) -0.004(3) -0.004(3) 0.006(4)
O4 0.014(4) 0.026(5) 0.020(4) -0.008(4) -0.006(4) 0.010(4)
O5 0.018(4) 0.016(4) 0.023(4) 0.003(4) 0.000(4) 0.012(4)
O6 0.012(4) 0.025(5) 0.021(4) -0.006(4) -0.001(3) 0.010(4)
O7 0.023(5) 0.015(4) 0.029(5) -0.001(4) -0.002(4) 0.014(4)
O8 0.020(4) 0.016(4) 0.021(4) -0.003(4) -0.005(4) 0.011(4)
O9 0.025(5) 0.019(5) 0.025(4) -0.006(4) -0.005(4) 0.011(4)
O10 0.021(5) 0.021(5) 0.024(4) -0.001(4) 0.001(4) 0.011(4)
O11 0.016(4) 0.020(5) 0.035(5) -0.004(4) -0.002(4) 0.011(4)
O12 0.023(5) 0.035(5) 0.023(4) -0.008(4) -0.007(4) 0.023(4)
O13 0.033(5) 0.039(6) 0.019(4) -0.006(4) -0.005(4) 0.026(5)
O14 0.015(4) 0.032(5) 0.021(4) 0.005(4) 0.005(4) 0.012(4)
O15 0.024(5) 0.034(5) 0.019(4) 0.003(4) -0.002(4) 0.020(4)
O16 0.022(5) 0.023(5) 0.023(4) -0.005(4) 0.004(4) 0.011(4)
O17 0.022(5) 0.029(5) 0.025(5) -0.002(4) 0.006(4) 0.014(4)
O18 0.025(5) 0.024(5) 0.026(5) -0.007(4) -0.001(4) 0.006(4)
O19 0.016(5) 0.035(5) 0.019(4) 0.000(4) -0.003(4) 0.011(4)
O20 0.024(5) 0.013(4) 0.029(5) 0.000(4) -0.001(4) 0.008(4)
O21 0.029(5) 0.023(5) 0.021(4) -0.005(4) -0.003(4) 0.016(4)
O22 0.034(6) 0.034(6) 0.033(5) -0.003(4) -0.004(4) 0.027(5)
O23 0.016(5) 0.032(5) 0.028(5) -0.009(4) -0.007(4) 0.012(4)
O24 0.022(5) 0.018(5) 0.032(5) -0.006(4) -0.010(4) 0.011(4)
O25 0.019(5) 0.028(5) 0.025(4) 0.007(4) 0.004(4) 0.011(4)
O26 0.018(5) 0.023(5) 0.021(4) 0.005(4) 0.006(4) 0.005(4)
O27 0.022(5) 0.012(4) 0.031(5) -0.005(4) 0.001(4) -0.003(4)
O28 0.021(5) 0.022(5) 0.024(4) -0.007(4) -0.001(4) 0.010(4)
O29 0.023(5) 0.020(5) 0.039(5) 0.001(4) 0.002(4) 0.013(4)
O30 0.019(5) 0.023(5) 0.031(5) -0.003(4) 0.000(4) 0.008(4)
O31 0.023(5) 0.031(5) 0.033(5) 0.007(4) 0.002(4) 0.015(4)
O32 0.018(5) 0.026(5) 0.024(4) -0.002(4) 0.003(4) 0.007(4)
O33 0.019(5) 0.038(6) 0.019(4) 0.012(4) 0.003(4) 0.013(4)
O34 0.025(5) 0.023(5) 0.024(4) 0.002(4) -0.004(4) 0.013(4)
O35 0.022(5) 0.017(5) 0.045(5) 0.004(4) -0.002(4) 0.011(4)
O36 0.029(5) 0.023(5) 0.024(4) 0.004(4) 0.002(4) 0.015(4)
O37 0.029(5) 0.028(5) 0.034(5) 0.000(4) 0.005(4) 0.014(5)
O38 0.028(5) 0.023(5) 0.027(5) 0.002(4) -0.002(4) 0.011(4)
O39 0.028(5) 0.018(5) 0.025(5) 0.004(4) 0.003(4) 0.010(4)
O40 0.033(5) 0.026(5) 0.027(5) 0.001(4) 0.000(4) 0.019(5)
O41 0.031(5) 0.031(5) 0.030(5) 0.008(4) 0.007(4) 0.014(5)
O42 0.034(5) 0.017(5) 0.029(5) -0.001(4) -0.010(4) 0.009(4)
O43 0.026(5) 0.023(5) 0.031(5) -0.001(4) -0.006(4) 0.011(4)
O44 0.025(5) 0.022(5) 0.030(5) 0.001(4) -0.002(4) 0.012(4)
O45 0.020(5) 0.017(5) 0.039(5) -0.004(4) -0.001(4) 0.005(4)
O46 0.026(5) 0.026(5) 0.018(4) 0.002(4) 0.001(4) 0.008(4)
O47 0.058(7) 0.026(5) 0.034(5) 0.004(4) 0.006(5) 0.027(5)
O48 0.027(5) 0.035(6) 0.023(5) 0.001(4) -0.002(4) 0.016(5)
O49 0.044(6) 0.035(6) 0.022(4) 0.004(4) 0.004(4) 0.027(5)
O50 0.033(5) 0.031(5) 0.022(4) 0.004(4) 0.003(4) 0.019(5)
O51 0.029(5) 0.022(5) 0.028(5) 0.006(4) 0.000(4) 0.009(4)
O52 0.026(5) 0.028(5) 0.021(4) 0.002(4) -0.004(4) 0.014(4)
O53 0.028(5) 0.030(5) 0.024(5) 0.002(4) 0.001(4) 0.015(4)
O54 0.030(5) 0.030(5) 0.021(4) 0.000(4) -0.005(4) 0.015(4)
O55 0.028(5) 0.028(5) 0.038(5) -0.004(4) -0.001(4) 0.012(5)
O56 0.058(7) 0.037(6) 0.030(5) 0.009(5) -0.002(5) 0.024(6)
O57 0.043(6) 0.048(7) 0.027(5) 0.008(5) 0.015(5) 0.028(5)
O58 0.038(6) 0.046(6) 0.037(5) 0.014(5) 0.015(5) 0.026(5)
O59 0.056(7) 0.029(6) 0.045(6) -0.009(5) -0.017(5) 0.020(5)
O60 0.040(6) 0.027(6) 0.059(7) 0.015(5) -0.006(5) 0.016(5)
O61 0.100(9) 0.094(9) 0.067(7) 0.017(7) 0.000(7) 0.027(7)
O62 0.069(8) 0.063(7) 0.103(8) 0.003(6) 0.028(7) 0.015(6)
O64 0.089(8) 0.114(9) 0.060(7) -0.007(7) -0.005(6) 0.050(7)
O66 0.092(13) 0.080(12) 0.170(18) -0.006(12) -0.019(13) 0.053(11)
O67 0.123(10) 0.118(10) 0.149(11) 0.000(8) -0.015(8) 0.085(8)
O69 0.022(5) 0.024(5) 0.021(4) -0.005(4) -0.004(4) 0.014(4)
O70 0.015(4) 0.022(5) 0.014(4) -0.005(3) -0.006(3) 0.009(4)
O71 0.017(4) 0.028(5) 0.024(4) 0.003(4) -0.002(4) 0.014(4)
O72 0.022(5) 0.023(5) 0.023(4) -0.006(4) -0.001(4) 0.013(4)
O73 0.015(4) 0.024(5) 0.016(4) -0.002(4) 0.000(3) 0.007(4)
O74 0.028(5) 0.020(5) 0.020(4) -0.003(4) -0.002(4) 0.015(4)
O75 0.015(4) 0.030(5) 0.017(4) -0.009(4) -0.005(4) 0.007(4)
O76 0.010(4) 0.023(5) 0.024(4) 0.006(4) 0.004(4) 0.003(4)
O77 0.020(5) 0.025(5) 0.022(4) -0.006(4) -0.004(4) 0.013(4)
O78 0.027(5) 0.029(5) 0.020(4) -0.001(4) -0.002(4) 0.018(4)
O79 0.021(5) 0.012(4) 0.044(5) 0.005(4) -0.003(4) 0.010(4)
O80 0.015(5) 0.024(5) 0.029(5) -0.015(4) -0.007(4) 0.004(4)
O81 0.024(5) 0.020(5) 0.033(5) 0.002(4) 0.003(4) 0.007(4)
O82 0.033(6) 0.033(6) 0.031(5) -0.005(4) 0.000(4) 0.017(5)
O83 0.029(5) 0.029(5) 0.020(4) 0.001(4) -0.001(4) 0.013(4)
O84 0.023(5) 0.026(5) 0.020(4) 0.007(4) 0.007(4) 0.007(4)
O85 0.030(5) 0.022(5) 0.044(6) 0.003(4) 0.006(5) 0.012(4)
O86 0.027(5) 0.021(5) 0.030(5) 0.001(4) 0.001(4) 0.005(4)
O87 0.025(5) 0.025(5) 0.033(5) 0.000(4) -0.002(4) 0.017(4)
O88 0.024(5) 0.026(5) 0.034(5) 0.008(4) 0.009(4) 0.009(4)
O89 0.044(6) 0.030(6) 0.036(5) -0.002(5) 0.000(5) 0.015(5)
O90 0.029(6) 0.032(6) 0.068(7) 0.003(5) -0.013(5) 0.014(5)
O91 0.063(8) 0.040(6) 0.027(5) 0.000(5) -0.011(5) 0.025(6)
O92 0.030(6) 0.045(6) 0.036(5) 0.017(5) -0.001(5) 0.018(5)
O93 0.156(17) 0.107(13) 0.050(8) 0.024(8) 0.003(9) 0.087(13)
O94 0.070(10) 0.062(10) 0.128(13) 0.045(9) -0.006(9) 0.026(8)
O95 0.169(18) 0.101(13) 0.083(10) -0.014(10) 0.021(12) 0.101(14)
O96 0.093(12) 0.064(10) 0.075(10) 0.003(8) -0.010(9) 0.000(9)
O97 0.045(8) 0.082(11) 0.131(13) 0.055(10) 0.021(9) 0.019(8)
O98 0.099(13) 0.081(11) 0.104(12) -0.047(10) -0.038(10) 0.045(10)
Se1 0.0678(13) 0.0466(11) 0.0510(10) 0.0063(8) 0.0147(9) 0.0331(10)
Se2 0.0431(10) 0.0604(12) 0.0545(11) 0.0122(9) 0.0027(8) 0.0229(9)
Se3 0.0663(13) 0.0495(11) 0.0462(10) 0.0011(9) 0.0006(9) 0.0285(10)
Se4 0.0512(12) 0.0502(12) 0.0801(14) 0.0027(10) -0.0061(10) 0.0247(10)
Se5 0.0688(14) 0.0507(12) 0.0688(13) -0.0038(10) -0.0143(11) 0.0263(11)
Mo1 0.0131(5) 0.0188(6) 0.0175(5) -0.0018(4) -0.0004(4) 0.0080(4)
Mo2 0.0150(5) 0.0169(6) 0.0253(6) 0.0009(5) 0.0003(4) 0.0072(5)
Mo3 0.0197(6) 0.0193(6) 0.0193(5) -0.0018(4) 0.0007(4) 0.0118(5)
Mo4 0.0170(6) 0.0244(6) 0.0183(5) 0.0041(5) 0.0010(4) 0.0105(5)
Mo5 0.0176(6) 0.0182(6) 0.0206(5) -0.0035(4) -0.0010(4) 0.0060(5)
Mo6 0.0163(7) 0.0145(7) 0.0170(7) 0.0022(6) 0.0020(6) 0.0077(6)
Mo7 0.0133(7) 0.0161(8) 0.0182(7) 0.0003(6) 0.0006(5) 0.0077(6)
Mo8 0.0171(6) 0.0245(6) 0.0174(5) 0.0029(5) 0.0009(4) 0.0104(5)
Mo9 0.0133(7) 0.0188(8) 0.0175(7) 0.0000(6) -0.0001(5) 0.0079(6)
Mo10 0.0160(7) 0.0180(8) 0.0184(7) -0.0014(6) -0.0011(5) 0.0087(6)
Mo11 0.0155(6) 0.0199(8) 0.0170(6) -0.0006(6) -0.0003(5) 0.0102(6)
Mo12 0.0174(7) 0.0155(7) 0.0161(7) -0.0001(5) -0.0010(6) 0.0060(6)
Mo13 0.0148(6) 0.0203(8) 0.0185(6) -0.0023(5) -0.0007(5) 0.0080(6)
Mo14 0.0213(7) 0.0179(7) 0.0221(7) -0.0014(6) -0.0030(6) 0.0118(6)
Mo15 0.0185(6) 0.0154(5) 0.0177(5) 0.0004(4) -0.0007(4) 0.0096(5)
Mo16 0.0170(5) 0.0167(5) 0.0215(5) -0.0009(4) -0.0016(4) 0.0095(5)
Mo17 0.0148(5) 0.0198(6) 0.0202(5) 0.0005(4) -0.0009(4) 0.0102(5)
Mo18 0.0160(5) 0.0177(6) 0.0228(5) 0.0002(4) 0.0000(4) 0.0090(5)
Mo19 0.0164(6) 0.0188(6) 0.0208(5) -0.0034(4) -0.0017(4) 0.0060(5)
Mo20 0.0162(5) 0.0201(6) 0.0204(5) -0.0008(4) -0.0020(4) 0.0119(5)
Mo21 0.0191(6) 0.0218(6) 0.0196(5) -0.0025(4) -0.0004(4) 0.0127(5)
Mo22 0.0177(8) 0.0165(8) 0.0146(8) 0.0022(6) 0.0028(7) 0.0093(6)

loop_
_atom_type_symbol
_atom_type_description
_atom_type_scat_dispersion_real
_atom_type_scat_dispersion_imag
_atom_type_scat_source
O O 0.0106 0.0060 'International Tables Vol C Tables 4.2.6.8 and 6.1.1.4'
Se Se -0.0929 2.2259 'International Tables Vol C Tables 4.2.6.8 and 6.1.1.4'
Mo Mo -1.6832 0.6857 'International Tables Vol C Tables 4.2.6.8 and 6.1.1.4'
N N 0.0061 0.0033 'International Tables Vol C Tables 4.2.6.8 and 6.1.1.4'

loop_
_geom_angle_atom_site_label_1
_geom_angle_atom_site_label_2
_geom_angle_atom_site_label_3
_geom_angle
_geom_angle_site_symmetry_1
_geom_angle_site_symmetry_3
_geom_angle_publ_flag
Mo15 O1 Mo30 109.7(6) . . ?
Mo15 O1 Mo22 108.8(4) . . ?
Mo30 O1 Mo22 13.4(4) . . ?
Mo15 O1 Mo16 108.5(4) . . ?
Mo30 O1 Mo16 141.7(6) . . ?
Mo22 O1 Mo16 140.6(4) . . ?
Mo15 O2 Mo31 109.1(5) . . ?
Mo15 O2 Mo16 108.6(4) . . ?
Mo31 O2 Mo16 142.3(6) . . ?
Mo15 O2 Mo6 108.1(4) . . ?
Mo31 O2 Mo6 15.3(4) . . ?
Mo16 O2 Mo6 140.9(4) . . ?
Mo1 O3 Mo25 110.0(5) . . ?
Mo1 O3 Mo13 108.6(4) . . ?
Mo25 O3 Mo13 19.8(3) . . ?
Mo1 O3 Mo24 108.4(5) . . ?
Mo25 O3 Mo24 133.7(6) . . ?
Mo13 O3 Mo24 142.6(5) . . ?
Mo1 O3 Mo10 108.3(4) . . ?
Mo25 O3 Mo10 140.8(5) . . ?
Mo13 O3 Mo10 141.2(4) . . ?
Mo24 O3 Mo10 17.0(4) . . ?
Mo26 O4 Mo1 110.4(5) . . ?
Mo26 O4 Mo9 16.9(4) . . ?
Mo1 O4 Mo9 108.8(4) . . ?
Mo26 O4 Mo13 141.4(6) . . ?
Mo1 O4 Mo13 107.8(4) . . ?
Mo9 O4 Mo13 141.4(4) . . ?
Mo26 O4 Mo25 133.8(6) . . ?
Mo1 O4 Mo25 108.2(4) . . ?
Mo9 O4 Mo25 142.1(5) . . ?
Mo13 O4 Mo25 19.5(3) . . ?
Mo15 O5 Mo31 109.5(5) . . ?
Mo15 O5 Mo6 108.3(4) . . ?
Mo31 O5 Mo6 15.4(4) . . ?
Mo15 O5 Mo23 108.6(5) . . ?
Mo31 O5 Mo23 135.3(7) . . ?
Mo6 O5 Mo23 142.3(5) . . ?
Mo15 O5 Mo14 108.1(4) . . ?
Mo31 O5 Mo14 142.2(6) . . ?
Mo6 O5 Mo14 141.6(4) . . ?
Mo23 O5 Mo14 19.1(3) . . ?
Mo27 O6 Mo1 108.9(5) . . ?
Mo27 O6 Mo9 142.9(5) . . ?
Mo1 O6 Mo9 108.1(4) . . ?
Mo27 O6 Mo7 16.1(4) . . ?
Mo1 O6 Mo7 108.5(4) . . ?
Mo9 O6 Mo7 140.8(4) . . ?
Mo27 O6 Mo26 138.2(7) . . ?
Mo1 O6 Mo26 107.9(5) . . ?
Mo9 O6 Mo26 16.7(4) . . ?
Mo7 O6 Mo26 143.5(5) . . ?
Mo15 O7 Mo30 109.4(6) . . ?
Mo15 O7 Mo29 108.8(5) . 3_665 ?
Mo30 O7 Mo29 137.7(7) . 3_665 ?
Mo15 O7 Mo12 108.5(4) . 3_665 ?
Mo30 O7 Mo12 142.1(6) . 3_665 ?
Mo29 O7 Mo12 16.9(3) 3_665 3_665 ?
Mo15 O7 Mo22 108.3(4) . . ?
Mo30 O7 Mo22 13.4(4) . . ?
Mo29 O7 Mo22 142.6(5) 3_665 . ?
Mo12 O7 Mo22 140.9(4) 3_665 . ?
Mo15 O8 Mo29 109.9(5) . 3_665 ?
Mo15 O8 Mo12 108.6(4) . 3_665 ?
Mo29 O8 Mo12 17.1(3) 3_665 3_665 ?
Mo15 O8 Mo23 108.6(5) . . ?
Mo29 O8 Mo23 133.7(6) 3_665 . ?
Mo12 O8 Mo23 141.9(5) 3_665 . ?
Mo15 O8 Mo14 108.2(4) . . ?
Mo29 O8 Mo14 141.4(5) 3_665 . ?
Mo12 O8 Mo14 141.3(4) 3_665 . ?
Mo23 O8 Mo14 19.1(3) . . ?
Mo16 O9 Mo3 156.5(5) . . ?
Mo16 O11 Mo18 155.0(5) . . ?
Mo20 O12 Mo17 84.4(3) . . ?
Mo3 O13 Mo21 84.3(3) . . ?
Mo9 O14 Mo26 19.1(4) . . ?
Mo9 O14 Mo4 155.5(5) . . ?
Mo26 O14 Mo4 150.7(6) . . ?
Mo28 O15 Mo11 21.6(4) . . ?
Mo28 O15 Mo17 148.9(6) . . ?
Mo11 O15 Mo17 154.5(5) . . ?
Mo18 O16 Mo2 83.6(3) . . ?
Mo24 O17 Mo10 19.6(4) . . ?
Mo24 O17 Mo21 148.6(7) . . ?
Mo10 O17 Mo21 154.6(5) . . ?
Mo19 O18 Mo5 84.0(4) . . ?
Mo7 O19 Mo27 18.3(4) . . ?
Mo7 O19 Mo4 155.2(5) . . ?
Mo27 O19 Mo4 150.3(6) . . ?
Mo14 O20 Mo23 21.9(4) . . ?
Mo14 O20 Mo2 155.6(5) . 3_665 ?
Mo23 O20 Mo2 148.0(6) . 3_665 ?
Mo30 O21 Mo22 15.4(4) . . ?
Mo30 O21 Mo3 152.4(7) . . ?
Mo22 O21 Mo3 155.4(5) . . ?
Mo14 O22 Mo23 21.9(4) . . ?
Mo14 O22 Mo5 155.8(6) . 3_665 ?
Mo23 O22 Mo5 148.2(6) . 3_665 ?
Mo10 O23 Mo24 19.5(4) . . ?
Mo10 O23 Mo19 156.6(5) . . ?
Mo24 O23 Mo19 150.7(7) . . ?
Mo31 O24 Mo6 17.6(5) . . ?
Mo31 O24 Mo18 150.2(7) . . ?
Mo6 O24 Mo18 154.6(5) . . ?
Mo8 O25 Mo4 84.3(3) . . ?
Mo29 O26 Mo12 19.5(4) . . ?
Mo29 O26 Mo8 150.9(7) . 18_545 ?
Mo12 O26 Mo8 156.5(5) . 18_545 ?
Mo29 O27 Mo12 19.7(4) . . ?
Mo29 O27 Mo5 149.0(7) . . ?
Mo12 O27 Mo5 155.6(5) . . ?
Mo21 O28 Mo3 83.8(3) . . ?
Mo31 O29 Mo6 17.6(5) . . ?
Mo31 O29 Mo2 150.3(7) . 3_665 ?
Mo6 O29 Mo2 155.8(5) . 3_665 ?
Mo14 O31 Mo23 1.3(3) . . ?
Mo9 O32 Mo26 1.6(3) . . ?
Mo4 O33 Mo8 84.3(3) . . ?
Mo23 O37 Mo14 1.0(4) . . ?
Mo12 O38 Mo29 1.3(3) . . ?
Mo10 O39 Mo24 1.2(4) . . ?
Mo28 O40 Mo11 1.5(4) . . ?
Mo24 O42 Mo10 0.9(4) . . ?
Mo27 O43 Mo7 0.6(5) . . ?
Mo7 O44 Mo27 1.5(4) . . ?
Mo11 O45 Mo28 0.9(3) . . ?
Mo6 O46 Mo31 0.7(4) . . ?
Se1 O47 Mo21 126.7(5) . . ?
Se3 O56 Mo4 127.9(5) . . ?
Se1 O57 Mo3 127.3(6) . . ?
Se2 O58 Mo18 127.2(6) . . ?
Se5 O59 Mo19 127.2(5) . . ?
Se4 O60 Mo17 127.9(6) . . ?
Mo1 O69 Mo27 109.6(5) . . ?
Mo1 O69 Mo11 108.5(4) . . ?
Mo27 O69 Mo11 141.7(6) . . ?
Mo1 O69 Mo28 109.3(5) . . ?
Mo27 O69 Mo28 135.0(7) . . ?
Mo11 O69 Mo28 18.8(4) . . ?
Mo1 O69 Mo7 108.6(4) . . ?
Mo27 O69 Mo7 16.0(4) . . ?
Mo11 O69 Mo7 140.5(4) . . ?
Mo28 O69 Mo7 141.6(5) . . ?
Mo1 O70 Mo24 109.3(5) . . ?
Mo1 O70 Mo11 108.8(3) . . ?
Mo24 O70 Mo11 141.5(5) . . ?
Mo1 O70 Mo28 110.0(5) . . ?
Mo24 O70 Mo28 133.3(7) . . ?
Mo11 O70 Mo28 18.8(4) . . ?
Mo1 O70 Mo10 108.5(4) . . ?
Mo24 O70 Mo10 17.0(4) . . ?
Mo11 O70 Mo10 140.9(4) . . ?
Mo28 O70 Mo10 140.8(5) . . ?
Mo27 O71 Mo7 18.4(4) . . ?
Mo27 O71 Mo17 150.2(6) . . ?
Mo7 O71 Mo17 156.5(5) . . ?
Mo28 O72 Mo11 21.7(4) . . ?
Mo28 O72 Mo21 148.6(7) . . ?
Mo11 O72 Mo21 156.7(5) . . ?
Mo26 O73 Mo9 19.2(4) . . ?
Mo26 O73 Mo20 147.8(6) . 18_545 ?
Mo9 O73 Mo20 155.8(4) . 18_545 ?
Mo30 O74 Mo22 15.5(4) . . ?
Mo30 O74 Mo8 152.4(7) . 17 ?
Mo22 O74 Mo8 155.8(5) . 17 ?
Mo25 O75 Mo13 22.7(4) . . ?
Mo25 O75 Mo19 148.3(6) . . ?
Mo13 O75 Mo19 156.1(5) . . ?
Mo13 O76 Mo25 22.7(4) . . ?
Mo13 O76 Mo20 156.2(5) . 18_545 ?
Mo25 O76 Mo20 149.4(6) . 18_545 ?
Mo17 O78 Mo20 83.9(3) . . ?
Mo18 O79 Mo2 83.8(3) . . ?
Mo5 O80 Mo19 84.6(3) . . ?
Mo30 O82 Mo22 1.2(5) . . ?
Mo29 O83 Mo12 1.3(4) . . ?
Mo22 O84 Mo30 0.3(6) . . ?
Mo26 O85 Mo9 1.6(4) . . ?
Mo25 O86 Mo13 1.8(4) . . ?
Mo13 O87 Mo25 0.9(3) . . ?
Mo31 O88 Mo6 1.2(5) . . ?
Se3 O89 Mo8 127.3(5) . . ?
Se4 O90 Mo20 126.8(5) . . ?
Se5 O91 Mo5 126.9(6) . . ?
Se2 O92 Mo2 127.4(5) . . ?
O93 Se1 O62 110.7(9) . . ?
O93 Se1 O47 110.2(7) . . ?
O62 Se1 O47 110.6(7) . . ?
O93 Se1 O57 109.7(7) . . ?
O62 Se1 O57 110.2(7) . . ?
O47 Se1 O57 105.4(5) . . ?
O64 Se2 O94 110.0(9) . . ?
O64 Se2 O92 111.6(7) . . ?
O94 Se2 O92 109.8(7) . . ?
O64 Se2 O58 111.7(7) . . ?
O94 Se2 O58 108.5(7) . . ?
O92 Se2 O58 105.2(5) . . ?
O95 Se3 O96 112.0(10) . . ?
O95 Se3 O56 110.4(8) . . ?
O96 Se3 O56 108.9(7) . . ?
O95 Se3 O89 110.4(7) . . ?
O96 Se3 O89 110.0(7) . . ?
O56 Se3 O89 105.0(5) . . ?
O97 Se4 O98 110.3(10) . . ?
O97 Se4 O60 111.8(7) . . ?
O98 Se4 O60 108.7(8) . . ?
O97 Se4 O90 109.9(7) . . ?
O98 Se4 O90 111.1(7) . . ?
O60 Se4 O90 105.0(5) . . ?
O61 Se5 O67 109.7(10) . . ?
O61 Se5 O59 109.8(8) . . ?
O67 Se5 O59 111.3(9) . . ?
O61 Se5 O91 110.1(7) . . ?
O67 Se5 O91 109.8(9) . . ?
O59 Se5 O91 106.1(5) . . ?
O77 Mo1 O70 98.3(4) . . ?
O77 Mo1 O69 97.9(4) . . ?
O70 Mo1 O69 71.0(3) . . ?
O77 Mo1 O4 98.2(4) . . ?
O70 Mo1 O4 141.4(3) . . ?
O69 Mo1 O4 140.0(3) . . ?
O77 Mo1 O3 98.7(4) . . ?
O70 Mo1 O3 71.6(3) . . ?
O69 Mo1 O3 140.8(3) . . ?
O4 Mo1 O3 71.5(3) . . ?
O77 Mo1 O6 98.0(4) . . ?
O70 Mo1 O6 140.1(3) . . ?
O69 Mo1 O6 70.8(3) . . ?
O4 Mo1 O6 70.8(3) . . ?
O3 Mo1 O6 140.4(3) . . ?
O77 Mo1 O34 179.1(4) . . ?
O70 Mo1 O34 81.9(3) . . ?
O69 Mo1 O34 81.3(3) . . ?
O4 Mo1 O34 82.1(3) . . ?
O3 Mo1 O34 82.2(3) . . ?
O6 Mo1 O34 81.3(3) . . ?
O52 Mo2 O79 104.0(4) . . ?
O52 Mo2 O16 104.6(4) . . ?
O79 Mo2 O16 93.3(4) . . ?
O52 Mo2 O20 95.6(4) . 2_655 ?
O79 Mo2 O20 159.4(4) . 2_655 ?
O16 Mo2 O20 87.6(3) . 2_655 ?
O52 Mo2 O29 95.6(4) . 2_655 ?
O79 Mo2 O29 87.0(4) . 2_655 ?
O16 Mo2 O29 159.0(4) . 2_655 ?
O20 Mo2 O29 84.9(3) 2_655 2_655 ?
O52 Mo2 O92 171.0(4) . . ?
O79 Mo2 O92 81.9(4) . . ?
O16 Mo2 O92 81.6(4) . . ?
O20 Mo2 O92 77.9(4) 2_655 . ?
O29 Mo2 O92 77.7(4) 2_655 . ?
O52 Mo2 Mo18 98.9(3) . . ?
O79 Mo2 Mo18 47.8(3) . . ?
O16 Mo2 Mo18 47.9(2) . . ?
O20 Mo2 Mo18 135.4(2) 2_655 . ?
O29 Mo2 Mo18 134.6(3) 2_655 . ?
O92 Mo2 Mo18 90.1(2) . . ?
O53 Mo3 O13 104.1(4) . . ?
O53 Mo3 O28 105.1(4) . . ?
O13 Mo3 O28 93.5(4) . . ?
O53 Mo3 O9 95.7(4) . . ?
O13 Mo3 O9 159.3(4) . . ?
O28 Mo3 O9 87.1(3) . . ?
O53 Mo3 O21 95.5(4) . . ?
O13 Mo3 O21 87.4(3) . . ?
O28 Mo3 O21 158.5(4) . . ?
O9 Mo3 O21 84.5(3) . . ?
O53 Mo3 O57 170.5(4) . . ?
O13 Mo3 O57 81.5(4) . . ?
O28 Mo3 O57 81.9(4) . . ?
O9 Mo3 O57 78.1(4) . . ?
O21 Mo3 O57 77.0(4) . . ?
O53 Mo3 Mo21 99.3(3) . . ?
O13 Mo3 Mo21 48.1(3) . . ?
O28 Mo3 Mo21 47.9(2) . . ?
O9 Mo3 Mo21 134.9(3) . . ?
O21 Mo3 Mo21 135.3(2) . . ?
O57 Mo3 Mo21 90.2(2) . . ?
O55 Mo4 O33 105.3(4) . . ?
O55 Mo4 O25 104.6(4) . . ?
O33 Mo4 O25 93.1(4) . . ?
O55 Mo4 O19 95.9(4) . . ?
O33 Mo4 O19 157.8(4) . . ?
O25 Mo4 O19 87.6(3) . . ?
O55 Mo4 O14 95.5(4) . . ?
O33 Mo4 O14 86.8(3) . . ?
O25 Mo4 O14 159.2(4) . . ?
O19 Mo4 O14 84.8(3) . . ?
O55 Mo4 O56 170.6(4) . . ?
O33 Mo4 O56 80.9(4) . . ?
O25 Mo4 O56 81.8(4) . . ?
O19 Mo4 O56 77.2(4) . . ?
O14 Mo4 O56 77.7(4) . . ?
O55 Mo4 Mo8 99.0(3) . . ?
O33 Mo4 Mo8 48.1(2) . . ?
O25 Mo4 Mo8 47.8(2) . . ?
O19 Mo4 Mo8 135.2(2) . . ?
O14 Mo4 Mo8 134.8(2) . . ?
O56 Mo4 Mo8 90.3(2) . . ?
O51 Mo5 O80 104.9(4) . . ?
O51 Mo5 O18 104.7(4) . . ?
O80 Mo5 O18 93.3(4) . . ?
O51 Mo5 O22 96.1(4) . 2_655 ?
O80 Mo5 O22 87.0(4) . 2_655 ?
O18 Mo5 O22 158.4(4) . 2_655 ?
O51 Mo5 O27 95.9(4) . . ?
O80 Mo5 O27 158.3(4) . . ?
O18 Mo5 O27 87.5(4) . . ?
O22 Mo5 O27 84.5(4) 2_655 . ?
O51 Mo5 O91 170.8(4) . . ?
O80 Mo5 O91 81.3(4) . . ?
O18 Mo5 O91 81.4(4) . . ?
O22 Mo5 O91 77.3(4) 2_655 . ?
O27 Mo5 O91 77.3(4) . . ?
O51 Mo5 Mo19 99.3(3) . . ?
O80 Mo5 Mo19 47.9(2) . . ?
O18 Mo5 Mo19 47.9(3) . . ?
O22 Mo5 Mo19 134.7(3) 2_655 . ?
O27 Mo5 Mo19 135.2(2) . . ?
O91 Mo5 Mo19 89.9(3) . . ?
Mo31 Mo6 O46 177.2(19) . . ?
Mo31 Mo6 O24 78.8(17) . . ?
O46 Mo6 O24 103.3(4) . . ?
Mo31 Mo6 O29 77.8(16) . . ?
O46 Mo6 O29 103.3(4) . . ?
O24 Mo6 O29 103.4(4) . . ?
Mo31 Mo6 O5 80.8(16) . . ?
O46 Mo6 O5 96.6(4) . . ?
O24 Mo6 O5 153.1(4) . . ?
O29 Mo6 O5 89.1(4) . . ?
Mo31 Mo6 O2 81.3(16) . . ?
O46 Mo6 O2 96.8(4) . . ?
O24 Mo6 O2 90.0(3) . . ?
O29 Mo6 O2 152.3(4) . . ?
O5 Mo6 O2 69.7(3) . . ?
Mo31 Mo6 O88 4.2(17) . . ?
O46 Mo6 O88 173.1(4) . . ?
O24 Mo6 O88 80.9(4) . . ?
O29 Mo6 O88 80.8(4) . . ?
O5 Mo6 O88 77.7(3) . . ?
O2 Mo6 O88 77.6(3) . . ?
Mo27 Mo7 O44 174.0(15) . . ?
Mo27 Mo7 O19 81.0(13) . . ?
O44 Mo7 O19 102.8(4) . . ?
Mo27 Mo7 O71 79.1(13) . . ?
O44 Mo7 O71 104.1(4) . . ?
O19 Mo7 O71 104.5(4) . . ?
Mo27 Mo7 O6 79.4(14) . . ?
O44 Mo7 O6 96.0(4) . . ?
O19 Mo7 O6 89.4(3) . . ?
O71 Mo7 O6 152.1(4) . . ?
Mo27 Mo7 O69 77.8(13) . . ?
O44 Mo7 O69 97.1(4) . . ?
O19 Mo7 O69 152.2(4) . . ?
O71 Mo7 O69 89.0(4) . . ?
O6 Mo7 O69 69.2(3) . . ?
Mo27 Mo7 O43 1.9(14) . . ?
O44 Mo7 O43 172.9(4) . . ?
O19 Mo7 O43 80.4(4) . . ?
O71 Mo7 O43 81.0(4) . . ?
O6 Mo7 O43 77.6(3) . . ?
O69 Mo7 O43 77.9(3) . . ?
O54 Mo8 O25 104.2(4) . . ?
O54 Mo8 O33 105.1(4) . . ?
O25 Mo8 O33 92.9(4) . . ?
O54 Mo8 O26 96.9(4) . 17 ?
O25 Mo8 O26 87.2(4) . 17 ?
O33 Mo8 O26 157.3(4) . 17 ?
O54 Mo8 O74 96.4(4) . 18_545 ?
O25 Mo8 O74 158.4(4) . 18_545 ?
O33 Mo8 O74 87.4(3) . 18_545 ?
O26 Mo8 O74 84.4(3) 17 18_545 ?
O54 Mo8 O89 171.8(4) . . ?
O25 Mo8 O89 81.5(4) . . ?
O33 Mo8 O89 80.1(4) . . ?
O26 Mo8 O89 77.4(4) 17 . ?
O74 Mo8 O89 77.3(3) 18_545 . ?
O54 Mo8 Mo4 98.6(3) . . ?
O25 Mo8 Mo4 47.9(3) . . ?
O33 Mo8 Mo4 47.6(2) . . ?
O26 Mo8 Mo4 134.9(2) 17 . ?
O74 Mo8 Mo4 134.9(2) 18_545 . ?
O89 Mo8 Mo4 89.5(2) . . ?
Mo26 Mo9 O32 174.0(13) . . ?
Mo26 Mo9 O14 83.1(12) . . ?
O32 Mo9 O14 102.6(4) . . ?
Mo26 Mo9 O73 77.5(13) . . ?
O32 Mo9 O73 102.6(4) . . ?
O14 Mo9 O73 104.1(4) . . ?
Mo26 Mo9 O4 77.5(12) . . ?
O32 Mo9 O4 96.4(4) . . ?
O14 Mo9 O4 153.4(4) . . ?
O73 Mo9 O4 89.5(3) . . ?
Mo26 Mo9 O6 82.0(12) . . ?
O32 Mo9 O6 96.0(4) . . ?
O14 Mo9 O6 89.7(4) . . ?
O73 Mo9 O6 153.6(4) . . ?
O4 Mo9 O6 69.7(3) . . ?
Mo26 Mo9 O85 4.7(13) . . ?
O32 Mo9 O85 172.8(4) . . ?
O14 Mo9 O85 81.2(4) . . ?
O73 Mo9 O85 82.1(4) . . ?
O4 Mo9 O85 78.0(3) . . ?
O6 Mo9 O85 77.8(3) . . ?
Mo24 Mo10 O39 175.6(13) . . ?
Mo24 Mo10 O23 80.8(13) . . ?
O39 Mo10 O23 103.1(4) . . ?
Mo24 Mo10 O17 78.1(12) . . ?
O39 Mo10 O17 102.8(4) . . ?
O23 Mo10 O17 103.8(4) . . ?
Mo24 Mo10 O3 80.8(12) . . ?
O39 Mo10 O3 97.0(4) . . ?
O23 Mo10 O3 89.0(4) . . ?
O17 Mo10 O3 153.1(4) . . ?
Mo24 Mo10 O70 79.1(12) . . ?
O39 Mo10 O70 96.6(4) . . ?
O23 Mo10 O70 152.5(4) . . ?
O17 Mo10 O70 90.2(4) . . ?
O3 Mo10 O70 69.4(3) . . ?
Mo24 Mo10 O42 2.6(13) . . ?
O39 Mo10 O42 173.9(4) . . ?
O23 Mo10 O42 80.7(4) . . ?
O17 Mo10 O42 80.6(4) . . ?
O3 Mo10 O42 78.2(3) . . ?
O70 Mo10 O42 78.4(3) . . ?
Mo28 Mo11 O45 176.9(12) . . ?
Mo28 Mo11 O72 77.7(10) . . ?
O45 Mo11 O72 102.8(4) . . ?
Mo28 Mo11 O15 79.0(11) . . ?
O45 Mo11 O15 103.7(4) . . ?
O72 Mo11 O15 103.8(4) . . ?
Mo28 Mo11 O70 81.0(11) . . ?
O45 Mo11 O70 96.0(4) . . ?
O72 Mo11 O70 89.2(3) . . ?
O15 Mo11 O70 153.1(4) . . ?
Mo28 Mo11 O69 81.7(10) . . ?
O45 Mo11 O69 96.8(4) . . ?
O72 Mo11 O69 152.2(4) . . ?
O15 Mo11 O69 90.3(4) . . ?
O70 Mo11 O69 69.1(3) . . ?
Mo28 Mo11 O40 3.9(11) . . ?
O45 Mo11 O40 173.6(4) . . ?
O72 Mo11 O40 81.0(4) . . ?
O15 Mo11 O40 80.1(4) . . ?
O70 Mo11 O40 78.8(3) . . ?
O69 Mo11 O40 77.9(3) . . ?
Mo29 Mo12 O38 175.0(12) . . ?
Mo29 Mo12 O27 77.2(12) . . ?
O38 Mo12 O27 103.6(4) . . ?
Mo29 Mo12 O26 80.1(12) . . ?
O38 Mo12 O26 104.3(4) . . ?
O27 Mo12 O26 103.9(4) . . ?
Mo29 Mo12 O8 79.1(12) . 2_655 ?
O38 Mo12 O8 96.0(4) . 2_655 ?
O27 Mo12 O8 89.7(4) . 2_655 ?
O26 Mo12 O8 151.9(4) . 2_655 ?
Mo29 Mo12 O7 81.4(12) . 2_655 ?
O38 Mo12 O7 96.3(4) . 2_655 ?
O27 Mo12 O7 152.6(4) . 2_655 ?
O26 Mo12 O7 89.0(4) . 2_655 ?
O8 Mo12 O7 69.4(3) 2_655 2_655 ?
Mo29 Mo12 O83 3.8(12) . . ?
O38 Mo12 O83 172.4(4) . . ?
O27 Mo12 O83 80.8(4) . . ?
O26 Mo12 O83 80.4(4) . . ?
O8 Mo12 O83 77.6(3) 2_655 . ?
O7 Mo12 O83 77.6(3) 2_655 . ?
Mo25 Mo13 O87 176.9(9) . . ?
Mo25 Mo13 O76 79.4(9) . . ?
O87 Mo13 O76 103.3(4) . . ?
Mo25 Mo13 O75 76.5(9) . . ?
O87 Mo13 O75 104.1(4) . . ?
O76 Mo13 O75 104.2(4) . . ?
Mo25 Mo13 O3 80.1(9) . . ?
O87 Mo13 O3 96.9(4) . . ?
O76 Mo13 O3 152.0(4) . . ?
O75 Mo13 O3 89.2(3) . . ?
Mo25 Mo13 O4 82.1(9) . . ?
O87 Mo13 O4 96.3(4) . . ?
O76 Mo13 O4 89.0(3) . . ?
O75 Mo13 O4 152.2(4) . . ?
O3 Mo13 O4 69.6(3) . . ?
Mo25 Mo13 O86 4.4(9) . . ?
O87 Mo13 O86 173.3(4) . . ?
O76 Mo13 O86 79.8(4) . . ?
O75 Mo13 O86 80.6(4) . . ?
O3 Mo13 O86 78.3(3) . . ?
O4 Mo13 O86 77.7(3) . . ?
Mo23 Mo14 O31 175.5(10) . . ?
Mo23 Mo14 O22 80.0(9) . . ?
O31 Mo14 O22 103.2(4) . . ?
Mo23 Mo14 O20 79.7(9) . . ?
O31 Mo14 O20 102.4(4) . . ?
O22 Mo14 O20 104.3(4) . . ?
Mo23 Mo14 O8 80.4(9) . . ?
O31 Mo14 O8 96.3(4) . . ?
O22 Mo14 O8 89.5(4) . . ?
O20 Mo14 O8 153.3(4) . . ?
Mo23 Mo14 O5 80.2(9) . . ?
O31 Mo14 O5 95.8(4) . . ?
O22 Mo14 O5 153.4(4) . . ?
O20 Mo14 O5 89.3(4) . . ?
O8 Mo14 O5 69.9(3) . . ?
Mo23 Mo14 O37 2.6(9) . . ?
O31 Mo14 O37 173.0(4) . . ?
O22 Mo14 O37 81.1(4) . . ?
O20 Mo14 O37 81.6(4) . . ?
O8 Mo14 O37 78.0(3) . . ?
O5 Mo14 O37 78.4(3) . . ?
O10 Mo15 O1 98.0(4) . . ?
O10 Mo15 O7 98.4(4) . . ?
O1 Mo15 O7 71.1(3) . . ?
O10 Mo15 O8 98.4(4) . . ?
O1 Mo15 O8 140.3(3) . . ?
O7 Mo15 O8 70.9(3) . . ?
O10 Mo15 O5 98.1(4) . . ?
O1 Mo15 O5 140.4(3) . . ?
O7 Mo15 O5 140.8(3) . . ?
O8 Mo15 O5 71.7(3) . . ?
O10 Mo15 O2 98.2(4) . . ?
O1 Mo15 O2 71.0(3) . . ?
O7 Mo15 O2 140.3(3) . . ?
O8 Mo15 O2 140.9(3) . . ?
O5 Mo15 O2 71.1(3) . . ?
O10 Mo15 O36 179.7(4) . . ?
O1 Mo15 O36 81.6(3) . . ?
O7 Mo15 O36 81.5(3) . . ?
O8 Mo15 O36 81.9(3) . . ?
O5 Mo15 O36 82.2(3) . . ?
O2 Mo15 O36 81.7(3) . . ?
O48 Mo16 O9 102.3(4) . . ?
O48 Mo16 O11 101.8(4) . . ?
O9 Mo16 O11 104.3(4) . . ?
O48 Mo16 O2 97.1(4) . . ?
O9 Mo16 O2 152.8(3) . . ?
O11 Mo16 O2 90.0(4) . . ?
O48 Mo16 O1 96.8(4) . . ?
O9 Mo16 O1 89.4(3) . . ?
O11 Mo16 O1 153.9(4) . . ?
O2 Mo16 O1 69.4(3) . . ?
O48 Mo16 O41 174.1(4) . . ?
O9 Mo16 O41 81.0(4) . . ?
O11 Mo16 O41 81.9(4) . . ?
O2 Mo16 O41 78.3(3) . . ?
O1 Mo16 O41 78.3(3) . . ?
O35 Mo17 O12 104.1(4) . . ?
O35 Mo17 O78 104.5(4) . . ?
O12 Mo17 O78 93.4(4) . . ?
O35 Mo17 O71 96.4(4) . . ?
O12 Mo17 O71 158.7(4) . . ?
O78 Mo17 O71 86.7(3) . . ?
O35 Mo17 O15 96.2(4) . . ?
O12 Mo17 O15 87.2(3) . . ?
O78 Mo17 O15 158.4(4) . . ?
O71 Mo17 O15 85.0(3) . . ?
O35 Mo17 O60 171.2(4) . . ?
O12 Mo17 O60 81.0(4) . . ?
O78 Mo17 O60 82.1(4) . . ?
O71 Mo17 O60 77.9(4) . . ?
O15 Mo17 O60 76.7(4) . . ?
O35 Mo17 Mo20 98.9(3) . . ?
O12 Mo17 Mo20 47.7(2) . . ?
O78 Mo17 Mo20 48.2(3) . . ?
O71 Mo17 Mo20 134.7(2) . . ?
O15 Mo17 Mo20 134.7(2) . . ?
O60 Mo17 Mo20 89.8(3) . . ?
O49 Mo18 O79 104.0(4) . . ?
O49 Mo18 O16 104.8(4) . . ?
O79 Mo18 O16 94.4(4) . . ?
O49 Mo18 O11 95.2(4) . . ?
O79 Mo18 O11 160.0(4) . . ?
O16 Mo18 O11 86.0(3) . . ?
O49 Mo18 O24 95.8(4) . . ?
O79 Mo18 O24 87.0(3) . . ?
O16 Mo18 O24 158.3(3) . . ?
O11 Mo18 O24 85.5(3) . . ?
O49 Mo18 O58 170.8(4) . . ?
O79 Mo18 O58 81.5(4) . . ?
O16 Mo18 O58 81.9(4) . . ?
O11 Mo18 O58 78.8(4) . . ?
O24 Mo18 O58 76.9(3) . . ?
O49 Mo18 Mo2 99.1(3) . . ?
O79 Mo18 Mo2 48.4(3) . . ?
O16 Mo18 Mo2 48.4(3) . . ?
O11 Mo18 Mo2 134.3(2) . . ?
O24 Mo18 Mo2 135.2(2) . . ?
O58 Mo18 Mo2 90.1(3) . . ?
O81 Mo19 O80 104.2(4) . . ?
O81 Mo19 O18 104.6(4) . . ?
O80 Mo19 O18 93.0(4) . . ?
O81 Mo19 O75 97.0(4) . . ?
O80 Mo19 O75 157.9(4) . . ?
O18 Mo19 O75 87.6(3) . . ?
O81 Mo19 O23 96.1(4) . . ?
O80 Mo19 O23 87.5(3) . . ?
O18 Mo19 O23 158.5(4) . . ?
O75 Mo19 O23 84.1(3) . . ?
O81 Mo19 O59 171.4(4) . . ?
O80 Mo19 O59 81.5(4) . . ?
O18 Mo19 O59 81.3(4) . . ?
O75 Mo19 O59 76.7(4) . . ?
O23 Mo19 O59 77.5(4) . . ?
O81 Mo19 Mo5 98.7(3) . . ?
O80 Mo19 Mo5 47.5(3) . . ?
O18 Mo19 Mo5 48.0(3) . . ?
O75 Mo19 Mo5 135.4(2) . . ?
O23 Mo19 Mo5 134.8(2) . . ?
O59 Mo19 Mo5 89.9(2) . . ?
O30 Mo20 O12 103.3(4) . . ?
O30 Mo20 O78 104.6(4) . . ?
O12 Mo20 O78 93.5(3) . . ?
O30 Mo20 O76 97.6(4) . 17 ?
O12 Mo20 O76 158.1(4) . 17 ?
O78 Mo20 O76 87.4(3) . 17 ?
O30 Mo20 O73 95.5(4) . 17 ?
O12 Mo20 O73 87.2(3) . 17 ?
O78 Mo20 O73 159.1(4) . 17 ?
O76 Mo20 O73 84.4(3) 17 17 ?
O30 Mo20 O90 171.1(4) . . ?
O12 Mo20 O90 82.6(4) . . ?
O78 Mo20 O90 81.4(4) . . ?
O76 Mo20 O90 75.9(4) 17 . ?
O73 Mo20 O90 78.0(4) 17 . ?
O30 Mo20 Mo17 98.4(3) . . ?
O12 Mo20 Mo17 48.0(2) . . ?
O78 Mo20 Mo17 48.0(2) . . ?
O76 Mo20 Mo17 135.1(2) 17 . ?
O73 Mo20 Mo17 135.0(2) 17 . ?
O90 Mo20 Mo17 90.4(2) . . ?
O50 Mo21 O28 103.6(4) . . ?
O50 Mo21 O13 104.6(4) . . ?
O28 Mo21 O13 93.4(4) . . ?
O50 Mo21 O72 96.8(4) . . ?
O28 Mo21 O72 158.6(4) . . ?
O13 Mo21 O72 87.4(3) . . ?
O50 Mo21 O17 95.4(4) . . ?
O28 Mo21 O17 87.1(4) . . ?
O13 Mo21 O17 159.2(4) . . ?
O72 Mo21 O17 84.8(3) . . ?
O50 Mo21 O47 171.1(4) . . ?
O28 Mo21 O47 81.6(4) . . ?
O13 Mo21 O47 82.1(4) . . ?
O72 Mo21 O47 77.3(3) . . ?
O17 Mo21 O47 77.5(4) . . ?
O50 Mo21 Mo3 98.5(3) . . ?
O28 Mo21 Mo3 48.3(3) . . ?
O13 Mo21 Mo3 47.6(2) . . ?
O72 Mo21 Mo3 134.8(2) . . ?
O17 Mo21 Mo3 135.2(2) . . ?
O47 Mo21 Mo3 90.3(2) . . ?
O84 Mo22 O74 103.9(4) . . ?
O84 Mo22 O21 103.2(4) . . ?
O74 Mo22 O21 103.7(4) . . ?
O84 Mo22 O1 97.0(4) . . ?
O74 Mo22 O1 151.7(4) . . ?
O21 Mo22 O1 89.7(4) . . ?
O84 Mo22 O7 97.5(4) . . ?
O74 Mo22 O7 89.1(4) . . ?
O21 Mo22 O7 152.1(4) . . ?
O1 Mo22 O7 69.2(3) . . ?
O84 Mo22 O82 173.9(4) . . ?
O74 Mo22 O82 80.5(4) . . ?
O21 Mo22 O82 79.6(4) . . ?
O1 Mo22 O82 77.5(3) . . ?
O7 Mo22 O82 78.1(3) . . ?
Mo14 Mo23 O37 176.4(13) . . ?
Mo14 Mo23 O22 78.1(10) . . ?
O37 Mo23 O22 103.4(7) . . ?
Mo14 Mo23 O20 78.4(9) . . ?
O37 Mo23 O20 104.3(7) . . ?
O22 Mo23 O20 103.5(7) . . ?
Mo14 Mo23 O5 80.7(9) . . ?
O37 Mo23 O5 96.8(7) . . ?
O22 Mo23 O5 152.4(8) . . ?
O20 Mo23 O5 89.2(6) . . ?
Mo14 Mo23 O8 80.5(9) . . ?
O37 Mo23 O8 96.2(6) . . ?
O22 Mo23 O8 89.2(6) . . ?
O20 Mo23 O8 152.5(7) . . ?
O5 Mo23 O8 70.0(5) . . ?
Mo14 Mo23 O31 3.2(7) . . ?
O37 Mo23 O31 173.3(7) . . ?
O22 Mo23 O31 80.4(6) . . ?
O20 Mo23 O31 79.9(6) . . ?
O5 Mo23 O31 77.9(5) . . ?
O8 Mo23 O31 78.2(5) . . ?
Mo10 Mo24 O17 82.3(12) . . ?
Mo10 Mo24 O42 176.5(17) . . ?
O17 Mo24 O42 101.1(8) . . ?
Mo10 Mo24 O23 79.7(13) . . ?
O17 Mo24 O23 104.5(7) . . ?
O42 Mo24 O23 100.1(8) . . ?
Mo10 Mo24 O70 83.9(13) . . ?
O17 Mo24 O70 91.7(7) . . ?
O42 Mo24 O70 95.0(7) . . ?
O23 Mo24 O70 155.1(8) . . ?
Mo10 Mo24 O3 82.2(12) . . ?
O17 Mo24 O3 157.2(9) . . ?
O42 Mo24 O3 94.3(7) . . ?
O23 Mo24 O3 89.1(6) . . ?
O70 Mo24 O3 70.1(5) . . ?
Mo10 Mo24 O39 3.2(10) . . ?
O17 Mo24 O39 83.1(6) . . ?
O42 Mo24 O39 174.2(8) . . ?
O23 Mo24 O39 82.6(6) . . ?
O70 Mo24 O39 80.7(6) . . ?
O3 Mo24 O39 80.6(6) . . ?
Mo13 Mo25 O86 173.7(13) . . ?
Mo13 Mo25 O75 80.8(9) . . ?
O86 Mo25 O75 105.0(7) . . ?
Mo13 Mo25 O76 77.9(9) . . ?
O86 Mo25 O76 102.5(7) . . ?
O75 Mo25 O76 104.9(6) . . ?
Mo13 Mo25 O3 80.1(9) . . ?
O86 Mo25 O3 97.4(6) . . ?
O75 Mo25 O3 89.9(5) . . ?
O76 Mo25 O3 151.0(8) . . ?
Mo13 Mo25 O4 78.4(9) . . ?
O86 Mo25 O4 95.4(6) . . ?
O75 Mo25 O4 152.6(8) . . ?
O76 Mo25 O4 88.0(5) . . ?
O3 Mo25 O4 69.1(4) . . ?
Mo13 Mo25 O87 2.2(7) . . ?
O86 Mo25 O87 172.3(7) . . ?
O75 Mo25 O87 81.3(6) . . ?
O76 Mo25 O87 79.8(6) . . ?
O3 Mo25 O87 77.9(5) . . ?
O4 Mo25 O87 77.3(5) . . ?
Mo9 Mo26 O73 83.3(13) . . ?
Mo9 Mo26 O85 173.8(17) . . ?
O73 Mo26 O85 102.9(8) . . ?
Mo9 Mo26 O14 77.7(12) . . ?
O73 Mo26 O14 104.1(7) . . ?
O85 Mo26 O14 99.6(8) . . ?
Mo9 Mo26 O4 85.6(13) . . ?
O73 Mo26 O4 91.8(6) . . ?
O85 Mo26 O4 95.0(7) . . ?
O14 Mo26 O4 155.3(8) . . ?
Mo9 Mo26 O6 81.3(13) . . ?
O73 Mo26 O6 157.2(8) . . ?
O85 Mo26 O6 93.0(7) . . ?
O14 Mo26 O6 88.8(6) . . ?
O4 Mo26 O6 70.5(5) . . ?
Mo9 Mo26 O32 4.5(9) . . ?
O73 Mo26 O32 83.4(6) . . ?
O85 Mo26 O32 172.7(8) . . ?
O14 Mo26 O32 82.0(6) . . ?
O4 Mo26 O32 81.1(6) . . ?
O6 Mo26 O32 79.9(6) . . ?
Mo7 Mo27 O71 82.6(14) . . ?
Mo7 Mo27 O19 80.7(13) . . ?
O71 Mo27 O19 105.1(7) . . ?
Mo7 Mo27 O43 177.5(19) . . ?
O71 Mo27 O43 100.0(8) . . ?
O19 Mo27 O43 98.4(8) . . ?
Mo7 Mo27 O6 84.4(14) . . ?
O71 Mo27 O6 157.9(8) . . ?
O19 Mo27 O6 90.2(6) . . ?
O43 Mo27 O6 93.2(7) . . ?
Mo7 Mo27 O69 86.1(14) . . ?
O71 Mo27 O69 90.9(6) . . ?
O19 Mo27 O69 157.6(9) . . ?
O43 Mo27 O69 94.0(7) . . ?
O6 Mo27 O69 70.5(5) . . ?
Mo7 Mo27 O44 4.4(11) . . ?
O71 Mo27 O44 85.0(6) . . ?
O19 Mo27 O44 83.6(6) . . ?
O43 Mo27 O44 173.9(8) . . ?
O6 Mo27 O44 81.0(6) . . ?
O69 Mo27 O44 82.3(6) . . ?
Mo11 Mo28 O40 174.5(15) . . ?
Mo11 Mo28 O72 80.6(11) . . ?
O40 Mo28 O72 103.9(8) . . ?
Mo11 Mo28 O15 79.4(11) . . ?
O40 Mo28 O15 102.1(8) . . ?
O72 Mo28 O15 104.6(7) . . ?
Mo11 Mo28 O70 80.2(11) . . ?
O40 Mo28 O70 96.7(7) . . ?
O72 Mo28 O70 89.5(6) . . ?
O15 Mo28 O70 152.9(8) . . ?
Mo11 Mo28 O69 79.5(11) . . ?
O40 Mo28 O69 95.2(7) . . ?
O72 Mo28 O69 152.7(9) . . ?
O15 Mo28 O69 89.9(6) . . ?
O70 Mo28 O69 68.8(5) . . ?
Mo11 Mo28 O45 2.2(8) . . ?
O40 Mo28 O45 172.8(8) . . ?
O72 Mo28 O45 81.0(6) . . ?
O15 Mo28 O45 81.4(6) . . ?
O70 Mo28 O45 78.0(6) . . ?
O69 Mo28 O45 78.5(6) . . ?
Mo12 Mo29 O27 83.1(12) . . ?
Mo12 Mo29 O26 80.4(12) . . ?
O27 Mo29 O26 105.3(7) . . ?
Mo12 Mo29 O83 174.9(17) . . ?
O27 Mo29 O83 101.6(7) . . ?
O26 Mo29 O83 99.9(7) . . ?
Mo12 Mo29 O8 83.9(12) . 2_655 ?
O27 Mo29 O8 91.4(6) . 2_655 ?
O26 Mo29 O8 155.4(8) . 2_655 ?
O83 Mo29 O8 94.2(6) . 2_655 ?
Mo12 Mo29 O7 81.7(12) . 2_655 ?
O27 Mo29 O7 157.0(8) . 2_655 ?
O26 Mo29 O7 89.0(6) . 2_655 ?
O83 Mo29 O7 93.3(7) . 2_655 ?
O8 Mo29 O7 69.9(5) 2_655 2_655 ?
Mo12 Mo29 O38 3.6(9) . . ?
O27 Mo29 O38 83.8(6) . . ?
O26 Mo29 O38 83.6(6) . . ?
O83 Mo29 O38 172.4(8) . . ?
O8 Mo29 O38 80.3(5) 2_655 . ?
O7 Mo29 O38 80.0(5) 2_655 . ?
O74 Mo30 O21 107.3(9) . . ?
O74 Mo30 O82 96.8(7) . . ?
O21 Mo30 O82 95.5(8) . . ?
O74 Mo30 O1 159.5(10) . . ?
O21 Mo30 O1 91.2(7) . . ?
O82 Mo30 O1 89.9(7) . . ?
O74 Mo30 O7 90.8(8) . . ?
O21 Mo30 O7 160.0(9) . . ?
O82 Mo30 O7 90.6(7) . . ?
O1 Mo30 O7 69.7(6) . . ?
O74 Mo30 O84 88.1(7) . . ?
O21 Mo30 O84 87.7(7) . . ?
O82 Mo30 O84 173.0(9) . . ?
O1 Mo30 O84 83.8(6) . . ?
O7 Mo30 O84 84.4(6) . . ?
Mo6 Mo31 O29 84.6(16) . . ?
Mo6 Mo31 O24 83.6(17) . . ?
O29 Mo31 O24 105.7(8) . . ?
Mo6 Mo31 O88 175(2) . . ?
O29 Mo31 O88 99.1(8) . . ?
O24 Mo31 O88 99.1(8) . . ?
Mo6 Mo31 O5 83.9(17) . . ?
O29 Mo31 O5 90.5(7) . . ?
O24 Mo31 O5 158.4(9) . . ?
O88 Mo31 O5 92.1(7) . . ?
Mo6 Mo31 O2 83.4(16) . . ?
O29 Mo31 O2 158.2(10) . . ?
O24 Mo31 O2 91.0(7) . . ?
O88 Mo31 O2 91.8(7) . . ?
O5 Mo31 O2 70.2(6) . . ?
Mo6 Mo31 O46 2.1(14) . . ?
O29 Mo31 O46 85.5(7) . . ?
O24 Mo31 O46 85.2(7) . . ?
O88 Mo31 O46 172.5(9) . . ?
O5 Mo31 O46 81.9(6) . . ?
O2 Mo31 O46 82.0(6) . . ?

loop_
_geom_bond_atom_site_label_1
_geom_bond_atom_site_label_2
_geom_bond_distance
_geom_bond_site_symmetry_2
_geom_bond_publ_flag
O1 Mo15 2.009(8) . ?
O1 Mo30 2.041(17) . ?
O1 Mo22 2.053(8) . ?
O1 Mo16 2.057(8) . ?
O2 Mo15 2.017(8) . ?
O2 Mo31 2.044(17) . ?
O2 Mo16 2.048(8) . ?
O2 Mo6 2.055(8) . ?
O3 Mo1 2.014(8) . ?
O3 Mo25 2.049(13) . ?
O3 Mo13 2.049(8) . ?
O3 Mo24 2.050(15) . ?
O3 Mo10 2.057(8) . ?
O4 Mo26 1.999(14) . ?
O4 Mo1 2.011(8) . ?
O4 Mo9 2.042(8) . ?
O4 Mo13 2.072(8) . ?
O4 Mo25 2.095(13) . ?
O5 Mo15 2.017(8) . ?
O5 Mo31 2.034(17) . ?
O5 Mo6 2.049(8) . ?
O5 Mo23 2.057(13) . ?
O5 Mo14 2.060(8) . ?
O6 Mo27 2.024(15) . ?
O6 Mo1 2.025(8) . ?
O6 Mo9 2.046(8) . ?
O6 Mo7 2.049(8) . ?
O6 Mo26 2.050(15) . ?
O7 Mo15 2.011(8) . ?
O7 Mo30 2.049(17) . ?
O7 Mo29 2.053(14) 3_665 ?
O7 Mo12 2.054(8) 3_665 ?
O7 Mo22 2.064(8) . ?
O8 Mo15 2.014(8) . ?
O8 Mo29 2.022(14) 3_665 ?
O8 Mo12 2.047(8) 3_665 ?
O8 Mo23 2.059(13) . ?
O8 Mo14 2.059(8) . ?
O9 Mo16 1.795(8) . ?
O9 Mo3 2.038(8) . ?
O10 Mo15 1.673(8) . ?
O11 Mo16 1.797(8) . ?
O11 Mo18 2.043(8) . ?
O12 Mo20 1.924(8) . ?
O12 Mo17 1.934(8) . ?
O13 Mo3 1.922(8) . ?
O13 Mo21 1.938(9) . ?
O14 Mo9 1.774(8) . ?
O14 Mo26 1.802(15) . ?
O14 Mo4 2.056(8) . ?
O15 Mo28 1.794(15) . ?
O15 Mo11 1.797(8) . ?
O15 Mo17 2.047(8) . ?
O16 Mo18 1.936(8) . ?
O16 Mo2 1.952(9) . ?
O17 Mo24 1.769(15) . ?
O17 Mo10 1.792(8) . ?
O17 Mo21 2.057(9) . ?
O18 Mo19 1.934(9) . ?
O18 Mo5 1.937(8) . ?
O19 Mo7 1.800(8) . ?
O19 Mo27 1.802(15) . ?
O19 Mo4 2.041(8) . ?
O20 Mo14 1.793(8) . ?
O20 Mo23 1.801(13) . ?
O20 Mo2 2.042(9) 3_665 ?
O21 Mo30 1.765(17) . ?
O21 Mo22 1.806(8) . ?
O21 Mo3 2.039(9) . ?
O22 Mo14 1.789(9) . ?
O22 Mo23 1.800(14) . ?
O22 Mo5 2.056(9) 3_665 ?
O23 Mo10 1.787(8) . ?
O23 Mo24 1.793(15) . ?
O23 Mo19 2.050(8) . ?
O24 Mo31 1.767(17) . ?
O24 Mo6 1.791(9) . ?
O24 Mo18 2.059(8) . ?
O25 Mo8 1.926(8) . ?
O25 Mo4 1.932(9) . ?
O26 Mo29 1.782(14) . ?
O26 Mo12 1.783(8) . ?
O26 Mo8 2.045(8) 18_545 ?
O27 Mo29 1.750(14) . ?
O27 Mo12 1.781(8) . ?
O27 Mo5 2.065(8) . ?
O28 Mo21 1.934(8) . ?
O28 Mo3 1.946(9) . ?
O29 Mo31 1.767(17) . ?
O29 Mo6 1.800(9) . ?
O29 Mo2 2.048(9) 3_665 ?
O30 Mo20 1.682(9) . ?
O31 Mo14 1.675(9) . ?
O31 Mo23 2.357(15) . ?
O32 Mo9 1.689(9) . ?
O32 Mo26 2.281(16) . ?
O33 Mo4 1.923(8) . ?
O33 Mo8 1.936(8) . ?
O34 Mo1 2.334(9) . ?
O35 Mo17 1.681(9) . ?
O36 Mo15 2.337(9) . ?
O37 Mo23 1.712(15) . ?
O37 Mo14 2.394(9) . ?
O38 Mo12 1.663(9) . ?
O38 Mo29 2.265(15) . ?
O39 Mo10 1.682(9) . ?
O39 Mo24 2.287(16) . ?
O40 Mo28 1.710(16) . ?
O40 Mo11 2.380(9) . ?
O41 Mo16 2.379(9) . ?
O42 Mo24 1.781(16) . ?
O42 Mo10 2.386(9) . ?
O43 Mo27 1.804(16) . ?
O43 Mo7 2.375(9) . ?
O44 Mo7 1.660(9) . ?
O44 Mo27 2.230(16) . ?
O45 Mo11 1.671(9) . ?
O45 Mo28 2.342(16) . ?
O46 Mo6 1.686(8) . ?
O46 Mo31 2.231(17) . ?
O47 Se1 1.635(9) . ?
O47 Mo21 2.350(10) . ?
O48 Mo16 1.678(9) . ?
O49 Mo18 1.691(9) . ?
O50 Mo21 1.674(9) . ?
O51 Mo5 1.681(9) . ?
O52 Mo2 1.685(8) . ?
O53 Mo3 1.668(9) . ?
O54 Mo8 1.689(9) . ?
O55 Mo4 1.683(10) . ?
O56 Se3 1.625(10) . ?
O56 Mo4 2.340(11) . ?
O57 Se1 1.650(9) . ?
O57 Mo3 2.332(10) . ?
O58 Se2 1.646(10) . ?
O58 Mo18 2.336(9) . ?
O59 Se5 1.611(10) . ?
O59 Mo19 2.357(10) . ?
O60 Se4 1.636(10) . ?
O60 Mo17 2.342(10) . ?
O61 Se5 1.595(15) . ?
O62 Se1 1.621(15) . ?
O63 O120 0.64(4) . ?
O64 Se2 1.586(15) . ?
O67 Se5 1.610(19) . ?
O69 Mo1 2.006(8) . ?
O69 Mo27 2.024(15) . ?
O69 Mo11 2.051(8) . ?
O69 Mo28 2.064(14) . ?
O69 Mo7 2.066(8) . ?
O70 Mo1 2.000(8) . ?
O70 Mo24 2.040(14) . ?
O70 Mo11 2.049(8) . ?
O70 Mo28 2.054(14) . ?
O70 Mo10 2.066(7) . ?
O71 Mo27 1.783(15) . ?
O71 Mo7 1.800(8) . ?
O71 Mo17 2.039(8) . ?
O72 Mo28 1.776(14) . ?
O72 Mo11 1.793(8) . ?
O72 Mo21 2.045(8) . ?
O73 Mo26 1.762(15) . ?
O73 Mo9 1.792(8) . ?
O73 Mo20 2.058(8) 18_545 ?
O74 Mo30 1.746(17) . ?
O74 Mo22 1.790(8) . ?
O74 Mo8 2.052(8) 17 ?
O75 Mo25 1.780(12) . ?
O75 Mo13 1.807(8) . ?
O75 Mo19 2.034(8) . ?
O76 Mo13 1.786(8) . ?
O76 Mo25 1.796(13) . ?
O76 Mo20 2.051(8) 18_545 ?
O77 Mo1 1.657(9) . ?
O78 Mo17 1.935(8) . ?
O78 Mo20 1.941(9) . ?
O79 Mo18 1.931(9) . ?
O79 Mo2 1.950(8) . ?
O80 Mo5 1.919(8) . ?
O80 Mo19 1.931(8) . ?
O81 Mo19 1.687(9) . ?
O82 Mo30 1.941(16) . ?
O82 Mo22 2.419(10) . ?
O83 Mo29 1.801(15) . ?
O83 Mo12 2.403(9) . ?
O84 Mo22 1.670(8) . ?
O84 Mo30 2.149(15) . ?
O85 Mo26 1.773(16) . ?
O85 Mo9 2.365(9) . ?
O86 Mo25 1.694(15) . ?
O86 Mo13 2.397(9) . ?
O87 Mo13 1.688(9) . ?
O87 Mo25 2.393(15) . ?
O88 Mo31 1.843(17) . ?
O88 Mo6 2.387(9) . ?
O89 Se3 1.632(10) . ?
O89 Mo8 2.368(10) . ?
O90 Se4 1.644(10) . ?
O90 Mo20 2.347(10) . ?
O91 Se5 1.619(10) . ?
O91 Mo5 2.358(10) . ?
O92 Se2 1.628(10) . ?
O92 Mo2 2.342(9) . ?
O93 Se1 1.581(14) . ?
O94 Se2 1.587(14) . ?
O95 Se3 1.603(16) . ?
O96 Se3 1.609(15) . ?
O97 Se4 1.571(14) . ?
O98 Se4 1.605(14) . ?
Mo2 Mo18 2.5921(15) . ?
Mo3 Mo21 2.5920(15) . ?
Mo4 Mo8 2.5888(14) . ?
Mo5 Mo19 2.5910(15) . ?
Mo6 Mo31 0.546(14) . ?
Mo7 Mo27 0.572(13) . ?
Mo9 Mo26 0.594(12) . ?
Mo10 Mo24 0.606(13) . ?
Mo11 Mo28 0.672(13) . ?
Mo12 Mo29 0.604(12) . ?
Mo13 Mo25 0.706(12) . ?
Mo14 Mo23 0.683(11) . ?
Mo17 Mo20 2.5900(14) . ?
